data_4510680
loop_
_publ_author_name
'He, Haiyan'
'Ma, Huiqing'
'Sun, Di'
'Zhang, Liangliang'
'Wang, Rongming'
'Sun, Daofeng'

_publ_section_title
;
 Porous Lanthanide--Organic Frameworks: Control over Interpenetration, Gas
 Adsorption, and Catalyst Properties
;
_journal_issue 7
_journal_name_full 'Crystal Growth &amp; Design'
_journal_page_first 3154
_journal_paper_doi 10.1021/cg400531j
_journal_volume 13
_journal_year 2013
_chemical_formula_sum 'C69 H77 N7 O17 Sm2'
_chemical_formula_weight 1577.08
_chemical_name_systematic
; 
 ? 
;
_space_group_IT_number 2
_symmetry_cell_setting triclinic
_symmetry_space_group_name_Hall '-P 1'
_symmetry_space_group_name_H-M 'P -1'
_atom_sites_solution_hydrogens geom
_atom_sites_solution_primary direct
_atom_sites_solution_secondary difmap
_audit_creation_method SHELXL-97
_cell_angle_alpha 82.674(2)
_cell_angle_beta 84.972(2)
_cell_angle_gamma 87.645(2)
_cell_formula_units_Z 1
_cell_length_a 11.2400(13)
_cell_length_b 12.2825(15)
_cell_length_c 12.5391(15)
_cell_measurement_temperature 293(2)
_cell_volume 1709.6(4)
_computing_structure_refinement 'SHELXL-97 (Sheldrick, 1997)'
_computing_structure_solution 'SHELXS-97 (Sheldrick, 1990)'
_diffrn_ambient_temperature 293(2)
_diffrn_measured_fraction_theta_full 0.981
_diffrn_measured_fraction_theta_max 0.981
_diffrn_radiation_monochromator graphite
_diffrn_radiation_source 'fine-focus sealed tube'
_diffrn_radiation_type MoK\a
_diffrn_radiation_wavelength 0.71073
_diffrn_reflns_av_R_equivalents 0.0263
_diffrn_reflns_av_sigmaI/netI 0.0636
_diffrn_reflns_limit_h_max 13
_diffrn_reflns_limit_h_min -13
_diffrn_reflns_limit_k_max 14
_diffrn_reflns_limit_k_min -13
_diffrn_reflns_limit_l_max 14
_diffrn_reflns_limit_l_min -12
_diffrn_reflns_number 8351
_diffrn_reflns_theta_full 25.12
_diffrn_reflns_theta_max 25.12
_diffrn_reflns_theta_min 1.64
_exptl_absorpt_coefficient_mu 1.774
_exptl_absorpt_correction_T_max 0.9165
_exptl_absorpt_correction_T_min 0.8425
_exptl_absorpt_correction_type multi-scan
_exptl_crystal_density_diffrn 1.532
_exptl_crystal_density_method 'not measured'
_exptl_crystal_F_000 800
_exptl_crystal_size_max 0.10
_exptl_crystal_size_mid 0.08
_exptl_crystal_size_min 0.05
_refine_diff_density_max 1.108
_refine_diff_density_min -0.746
_refine_diff_density_rms 0.112
_refine_ls_extinction_method none
_refine_ls_goodness_of_fit_ref 1.017
_refine_ls_hydrogen_treatment mixed
_refine_ls_matrix_type full
_refine_ls_number_parameters 456
_refine_ls_number_reflns 5985
_refine_ls_number_restraints 0
_refine_ls_restrained_S_all 1.017
_refine_ls_R_factor_all 0.0553
_refine_ls_R_factor_gt 0.0392
_refine_ls_shift/su_max 0.002
_refine_ls_shift/su_mean 0.000
_refine_ls_structure_factor_coef Fsqd
_refine_ls_weighting_details 'calc w=1/[\s^2^(Fo^2^)+(0.0502P)^2^+0.0000P] where P=(Fo^2^+2Fc^2^)/3'
_refine_ls_weighting_scheme calc
_refine_ls_wR_factor_gt 0.0886
_refine_ls_wR_factor_ref 0.0965
_reflns_number_gt 4911
_reflns_number_total 5985
_reflns_threshold_expression >2sigma(I)
_cod_data_source_file cg400531j_si_002.cif
_cod_data_source_block p8
_cod_original_sg_symbol_H-M P-1
_cod_database_code 4510680

loop_
_symmetry_equiv_pos_as_xyz
'x, y, z'
'-x, -y, -z'

loop_
_atom_site_label
_atom_site_type_symbol
_atom_site_fract_x
_atom_site_fract_y
_atom_site_fract_z
_atom_site_U_iso_or_equiv
_atom_site_adp_type
_atom_site_occupancy
_atom_site_symmetry_multiplicity
_atom_site_calc_flag
_atom_site_refinement_flags
Sm1 Sm 0.35312(2) 0.22220(2) 0.20520(2) 0.02463(10) Uani 1 1 d .
C1 C 0.5146(5) 0.3327(5) -0.0299(5) 0.0472(15) Uani 1 1 d .
H1 H 0.4375 0.3519 -0.0485 0.057 Uiso 1 1 calc R
C2 C 0.6101(6) 0.3751(5) -0.0989(5) 0.0527(17) Uani 1 1 d .
H2 H 0.5965 0.4216 -0.1615 0.063 Uiso 1 1 calc R
C3 C 0.7236(6) 0.3474(5) -0.0735(5) 0.0558(18) Uani 1 1 d .
H3 H 0.7885 0.3748 -0.1188 0.067 Uiso 1 1 calc R
C4 C 0.7421(5) 0.2772(5) 0.0215(5) 0.0448(15) Uani 1 1 d .
C5 C 0.6422(4) 0.2389(4) 0.0876(4) 0.0327(12) Uani 1 1 d .
C6 C 0.8594(5) 0.2475(6) 0.0549(6) 0.0563(18) Uani 1 1 d .
H6 H 0.9262 0.2716 0.0104 0.068 Uiso 1 1 calc R
C7 C 0.8742(5) 0.1855(6) 0.1495(6) 0.0573(18) Uani 1 1 d .
H7 H 0.9511 0.1692 0.1700 0.069 Uiso 1 1 calc R
C8 C 0.7737(5) 0.1438(5) 0.2194(5) 0.0445(15) Uani 1 1 d .
C9 C 0.6572(5) 0.1706(4) 0.1886(4) 0.0335(12) Uani 1 1 d .
C10 C 0.7844(6) 0.0783(5) 0.3174(5) 0.0525(17) Uani 1 1 d .
H10 H 0.8597 0.0575 0.3395 0.063 Uiso 1 1 calc R
C11 C 0.6854(6) 0.0446(5) 0.3808(5) 0.0527(17) Uani 1 1 d .
H11 H 0.6923 0.0014 0.4466 0.063 Uiso 1 1 calc R
C12 C 0.5737(5) 0.0756(5) 0.3459(5) 0.0403(14) Uani 1 1 d .
H12 H 0.5064 0.0527 0.3903 0.048 Uiso 1 1 calc R
C13 C 0.4351(4) 0.3608(4) 0.3473(4) 0.0293(12) Uani 1 1 d .
C14 C 0.4689(4) 0.4351(4) 0.4251(4) 0.0284(12) Uani 1 1 d .
C15 C 0.5852(4) 0.4261(4) 0.4593(4) 0.0312(12) Uani 1 1 d .
C16 C 0.3840(4) 0.5090(4) 0.4644(4) 0.0319(12) Uani 1 1 d .
C17 C 0.2608(5) 0.5177(5) 0.4242(5) 0.0521(17) Uani 1 1 d .
H17A H 0.2398 0.5934 0.4033 0.078 Uiso 1 1 calc R
H17B H 0.2040 0.4872 0.4806 0.078 Uiso 1 1 calc R
H17C H 0.2603 0.4779 0.3631 0.078 Uiso 1 1 calc R
C18 C 0.6751(5) 0.3451(5) 0.4152(5) 0.0431(15) Uani 1 1 d .
H18A H 0.6740 0.2776 0.4631 0.065 Uiso 1 1 calc R
H18B H 0.7534 0.3748 0.4091 0.065 Uiso 1 1 calc R
H18C H 0.6550 0.3314 0.3453 0.065 Uiso 1 1 calc R
C19 C 0.1823(4) 0.0947(4) 0.3439(4) 0.0304(12) Uani 1 1 d .
C20 C 0.0885(4) 0.0435(4) 0.4268(4) 0.0297(12) Uani 1 1 d .
C21 C 0.0635(4) -0.0660(4) 0.4298(4) 0.0330(12) Uani 1 1 d .
C22 C 0.1323(5) -0.1374(5) 0.3529(5) 0.0523(17) Uani 1 1 d .
H22A H 0.0772 -0.1696 0.3126 0.078 Uiso 1 1 calc R
H22B H 0.1763 -0.1945 0.3936 0.078 Uiso 1 1 calc R
H22C H 0.1867 -0.0930 0.3042 0.078 Uiso 1 1 calc R
C23 C 0.0275(5) 0.1112(4) 0.4955(4) 0.0331(13) Uani 1 1 d .
C24 C 0.0568(6) 0.2306(5) 0.4923(5) 0.0516(17) Uani 1 1 d .
H24A H 0.1330 0.2438 0.4529 0.077 Uiso 1 1 calc R
H24B H 0.0596 0.2479 0.5646 0.077 Uiso 1 1 calc R
H24C H -0.0036 0.2760 0.4574 0.077 Uiso 1 1 calc R
C25 C 0.1963(5) 0.3662(5) 0.0871(4) 0.0344(13) Uani 1 1 d .
C26 C 0.0939(4) 0.4362(4) 0.0413(4) 0.0325(12) Uani 1 1 d .
C27 C 0.0983(5) 0.4724(5) -0.0688(4) 0.0379(13) Uani 1 1 d .
C28 C -0.0026(5) 0.4628(5) 0.1118(4) 0.0366(13) Uani 1 1 d .
C29 C 0.2077(6) 0.4479(7) -0.1435(5) 0.071(2) Uani 1 1 d .
H29A H 0.2646 0.5044 -0.1451 0.107 Uiso 1 1 calc R
H29B H 0.1842 0.4457 -0.2150 0.107 Uiso 1 1 calc R
H29C H 0.2433 0.3783 -0.1176 0.107 Uiso 1 1 calc R
C30 C -0.0085(6) 0.4216(6) 0.2304(5) 0.0556(18) Uani 1 1 d .
H30A H -0.0858 0.3923 0.2532 0.083 Uiso 1 1 calc R
H30B H 0.0046 0.4811 0.2703 0.083 Uiso 1 1 calc R
H30C H 0.0519 0.3651 0.2434 0.083 Uiso 1 1 calc R
C31 C 0.3329(10) 0.2585(8) 0.6560(7) 0.124(4) Uani 1 1 d .
H31A H 0.3470 0.3355 0.6523 0.187 Uiso 1 1 calc R
H31B H 0.2514 0.2448 0.6823 0.187 Uiso 1 1 calc R
H31C H 0.3479 0.2360 0.5854 0.187 Uiso 1 1 calc R
C32 C 0.5385(9) 0.1916(8) 0.6924(8) 0.108(3) Uani 1 1 d .
H32A H 0.5484 0.1676 0.6222 0.162 Uiso 1 1 calc R
H32B H 0.5792 0.1406 0.7425 0.162 Uiso 1 1 calc R
H32C H 0.5714 0.2629 0.6891 0.162 Uiso 1 1 calc R
C33 C 0.3714(7) 0.1472(6) 0.8217(5) 0.0588(18) Uani 1 1 d .
H33 H 0.2901 0.1554 0.8415 0.071 Uiso 1 1 calc R
C34 C 1.027(3) -0.052(2) 0.1085(17) 0.116(8) Uani 0.50 1 d P
H34A H 1.0986 -0.0384 0.1411 0.139 Uiso 0.50 1 d PR
C35 C 1.0835(17) 0.070(2) -0.043(3) 0.126(11) Uani 0.50 1 d P
H35A H 1.0623 0.1039 -0.1129 0.189 Uiso 0.50 1 d PR
H35B H 1.0903 0.1260 0.0026 0.189 Uiso 0.50 1 d PR
H35C H 1.1587 0.0308 -0.0516 0.189 Uiso 0.50 1 d PR
C36 C 1.1168(18) 0.009(2) 0.0416(19) 0.091(6) Uani 0.50 1 d P
H35D H 1.1651 0.0522 -0.0137 0.137 Uiso 0.50 1 d PR
H34B H 1.1088 0.0446 0.1058 0.137 Uiso 0.50 1 d PR
H34C H 1.1542 -0.0624 0.0569 0.137 Uiso 0.50 1 d PR
N1 N 0.5273(4) 0.2666(4) 0.0608(3) 0.0341(11) Uani 1 1 d .
N2 N 0.5579(4) 0.1364(4) 0.2522(4) 0.0324(10) Uani 1 1 d .
N3 N 0.4117(6) 0.1971(5) 0.7282(4) 0.0655(17) Uani 1 1 d .
N4 N 1.0000 0.0000 0.0000 0.085(3) Uani 1 2 d S
O1 O 0.3620(3) 0.2862(3) 0.3808(3) 0.0423(10) Uani 1 1 d .
O1W O 0.3711(3) 0.0605(3) 0.1052(3) 0.0437(10) Uani 1 1 d .
H1WB H 0.3835 0.0823 0.0382 0.052 Uiso 1 1 d R
H1WA H 0.4306 0.0188 0.1264 0.052 Uiso 1 1 d R
O2 O 0.4782(3) 0.3734(3) 0.2513(3) 0.0349(9) Uani 1 1 d .
O3 O 0.2922(3) 0.0670(3) 0.3486(3) 0.0351(9) Uani 1 1 d .
O4 O 0.1497(3) 0.1666(3) 0.2692(3) 0.0414(10) Uani 1 1 d .
O5 O 0.2450(3) 0.3963(3) 0.1650(3) 0.0436(10) Uani 1 1 d .
O6 O 0.2309(3) 0.2785(3) 0.0496(3) 0.0415(10) Uani 1 1 d .
O7 O 0.4314(5) 0.0907(4) 0.8853(4) 0.0727(15) Uani 1 1 d .
O8 O 1.0641(15) 0.1279(17) -0.1544(14) 0.146(7) Uani 0.50 1 d P

loop_
_atom_site_aniso_label
_atom_site_aniso_U_11
_atom_site_aniso_U_22
_atom_site_aniso_U_33
_atom_site_aniso_U_23
_atom_site_aniso_U_13
_atom_site_aniso_U_12
Sm1 0.02214(14) 0.02686(15) 0.02451(16) 0.00095(10) -0.00541(10) -0.00156(10)
C1 0.045(4) 0.050(4) 0.044(4) 0.005(3) -0.007(3) 0.002(3)
C2 0.058(4) 0.055(4) 0.041(4) 0.009(3) 0.002(3) -0.012(3)
C3 0.055(4) 0.051(4) 0.058(4) -0.001(3) 0.017(3) -0.018(3)
C4 0.036(3) 0.045(4) 0.055(4) -0.010(3) 0.004(3) -0.013(3)
C5 0.029(3) 0.031(3) 0.039(3) -0.011(2) -0.002(2) -0.004(2)
C6 0.032(3) 0.065(5) 0.073(5) -0.017(4) 0.007(3) -0.014(3)
C7 0.027(3) 0.073(5) 0.077(5) -0.021(4) -0.009(3) -0.005(3)
C8 0.028(3) 0.052(4) 0.057(4) -0.017(3) -0.010(3) 0.003(3)
C9 0.031(3) 0.034(3) 0.037(3) -0.009(3) -0.008(2) 0.000(2)
C10 0.041(4) 0.058(4) 0.062(4) -0.014(4) -0.023(3) 0.015(3)
C11 0.047(4) 0.056(4) 0.054(4) 0.000(3) -0.015(3) 0.008(3)
C12 0.032(3) 0.047(4) 0.040(3) 0.003(3) -0.009(3) 0.002(3)
C13 0.027(3) 0.032(3) 0.030(3) -0.005(2) -0.004(2) 0.004(2)
C14 0.034(3) 0.026(3) 0.026(3) -0.002(2) -0.002(2) -0.008(2)
C15 0.032(3) 0.032(3) 0.031(3) -0.004(2) -0.004(2) -0.003(2)
C16 0.031(3) 0.032(3) 0.034(3) -0.007(2) -0.005(2) -0.002(2)
C17 0.039(3) 0.056(4) 0.069(5) -0.029(4) -0.021(3) 0.009(3)
C18 0.036(3) 0.054(4) 0.042(4) -0.012(3) -0.011(3) 0.002(3)
C19 0.027(3) 0.035(3) 0.029(3) 0.001(2) -0.007(2) -0.001(2)
C20 0.022(3) 0.033(3) 0.032(3) 0.008(2) -0.003(2) -0.005(2)
C21 0.029(3) 0.036(3) 0.034(3) 0.006(2) -0.009(2) -0.007(2)
C22 0.050(4) 0.051(4) 0.054(4) -0.008(3) 0.012(3) -0.004(3)
C23 0.030(3) 0.031(3) 0.037(3) 0.004(2) -0.009(2) -0.003(2)
C24 0.057(4) 0.035(3) 0.060(4) -0.001(3) 0.008(3) -0.010(3)
C25 0.035(3) 0.031(3) 0.034(3) 0.009(3) -0.005(3) -0.006(2)
C26 0.026(3) 0.035(3) 0.035(3) 0.006(2) -0.009(2) -0.005(2)
C27 0.032(3) 0.043(3) 0.037(3) 0.000(3) -0.003(2) 0.009(2)
C28 0.036(3) 0.040(3) 0.031(3) 0.004(3) -0.005(2) 0.004(2)
C29 0.053(4) 0.105(6) 0.044(4) 0.019(4) 0.003(3) 0.041(4)
C30 0.049(4) 0.072(5) 0.039(4) 0.015(3) -0.004(3) 0.013(3)
C31 0.188(12) 0.108(8) 0.068(6) 0.011(6) -0.018(7) 0.056(8)
C32 0.117(8) 0.091(7) 0.106(8) -0.004(6) 0.046(6) -0.024(6)
C33 0.065(5) 0.061(5) 0.047(4) -0.002(4) 0.004(3) 0.010(4)
C34 0.16(2) 0.119(19) 0.066(14) -0.013(13) -0.020(15) 0.002(17)
C35 0.049(12) 0.16(3) 0.19(3) -0.12(2) 0.028(16) -0.043(15)
C36 0.088(15) 0.107(17) 0.089(16) -0.052(13) 0.001(12) -0.016(12)
N1 0.035(2) 0.038(3) 0.029(3) -0.002(2) -0.003(2) -0.002(2)
N2 0.030(2) 0.032(3) 0.036(3) -0.004(2) -0.009(2) 0.0031(19)
N3 0.090(5) 0.060(4) 0.041(3) 0.003(3) 0.009(3) 0.005(3)
N4 0.068(7) 0.103(8) 0.095(9) -0.040(7) -0.019(6) -0.001(6)
O1 0.053(2) 0.044(2) 0.031(2) -0.0045(18) 0.0002(18) -0.019(2)
O1W 0.055(3) 0.040(2) 0.038(2) -0.0064(19) -0.0091(19) 0.0030(19)
O2 0.035(2) 0.047(2) 0.025(2) -0.0088(17) -0.0050(16) -0.0067(17)
O3 0.0261(19) 0.036(2) 0.040(2) 0.0063(17) 0.0001(16) -0.0032(16)
O4 0.0269(19) 0.050(2) 0.041(2) 0.0215(19) -0.0050(16) -0.0023(17)
O5 0.043(2) 0.033(2) 0.058(3) -0.004(2) -0.027(2) 0.0050(18)
O6 0.045(2) 0.041(2) 0.038(2) -0.0019(19) -0.0118(18) 0.0098(19)
O7 0.100(4) 0.067(3) 0.049(3) -0.005(3) -0.009(3) 0.023(3)
O8 0.128(14) 0.192(19) 0.112(13) 0.019(12) -0.024(11) -0.020(12)

loop_
_atom_type_symbol
_atom_type_description
_atom_type_scat_dispersion_real
_atom_type_scat_dispersion_imag
_atom_type_scat_source
C C 0.0033 0.0016 'International Tables Vol C Tables 4.2.6.8 and 6.1.1.4'
H H 0.0000 0.0000 'International Tables Vol C Tables 4.2.6.8 and 6.1.1.4'
N N 0.0061 0.0033 'International Tables Vol C Tables 4.2.6.8 and 6.1.1.4'
O O 0.0106 0.0060 'International Tables Vol C Tables 4.2.6.8 and 6.1.1.4'
Sm Sm -0.1638 3.4418 'International Tables Vol C Tables 4.2.6.8 and 6.1.1.4'

loop_
_geom_angle_atom_site_label_1
_geom_angle_atom_site_label_2
_geom_angle_atom_site_label_3
_geom_angle
_geom_angle_site_symmetry_1
_geom_angle_site_symmetry_3
O5 Sm1 O1 82.95(13) . .
O5 Sm1 O4 80.11(13) . .
O1 Sm1 O4 86.36(13) . .
O5 Sm1 O1W 129.58(13) . .
O1 Sm1 O1W 145.19(13) . .
O4 Sm1 O1W 87.73(13) . .
O5 Sm1 O6 52.80(13) . .
O1 Sm1 O6 133.79(13) . .
O4 Sm1 O6 74.72(12) . .
O1W Sm1 O6 76.77(13) . .
O5 Sm1 O3 126.67(13) . .
O1 Sm1 O3 72.11(12) . .
O4 Sm1 O3 52.62(11) . .
O1W Sm1 O3 77.11(12) . .
O6 Sm1 O3 121.27(12) . .
O5 Sm1 O2 71.86(12) . .
O1 Sm1 O2 52.23(12) . .
O4 Sm1 O2 131.58(13) . .
O1W Sm1 O2 140.37(12) . .
O6 Sm1 O2 113.96(12) . .
O3 Sm1 O2 119.68(12) . .
O5 Sm1 N1 95.29(14) . .
O1 Sm1 N1 118.14(13) . .
O4 Sm1 N1 154.54(14) . .
O1W Sm1 N1 75.89(13) . .
O6 Sm1 N1 82.54(13) . .
O3 Sm1 N1 138.03(13) . .
O2 Sm1 N1 68.46(13) . .
O5 Sm1 N2 143.34(13) . .
O1 Sm1 N2 81.03(14) . .
O4 Sm1 N2 131.12(13) . .
O1W Sm1 N2 77.29(13) . .
O6 Sm1 N2 142.05(13) . .
O3 Sm1 N2 78.61(12) . .
O2 Sm1 N2 72.24(13) . .
N1 Sm1 N2 64.52(14) . .
O5 Sm1 C25 26.51(14) . .
O1 Sm1 C25 107.77(16) . .
O4 Sm1 C25 73.18(13) . .
O1W Sm1 C25 103.20(15) . .
O6 Sm1 C25 26.56(14) . .
O3 Sm1 C25 125.80(13) . .
O2 Sm1 C25 94.64(14) . .
N1 Sm1 C25 91.49(14) . .
N2 Sm1 C25 155.38(15) . .
O5 Sm1 C13 75.25(13) . .
O1 Sm1 C13 26.21(13) . .
O4 Sm1 C13 109.23(14) . .
O1W Sm1 C13 153.12(13) . .
O6 Sm1 C13 126.97(14) . .
O3 Sm1 C13 96.39(14) . .
O2 Sm1 C13 26.04(12) . .
N1 Sm1 C13 93.48(14) . .
N2 Sm1 C13 75.86(14) . .
C25 Sm1 C13 101.66(16) . .
O5 Sm1 C19 102.56(14) . .
O1 Sm1 C19 75.72(14) . .
O4 Sm1 C19 26.36(12) . .
O1W Sm1 C19 83.99(14) . .
O6 Sm1 C19 99.25(13) . .
O3 Sm1 C19 26.47(12) . .
O2 Sm1 C19 127.90(13) . .
N1 Sm1 C19 158.87(15) . .
N2 Sm1 C19 105.06(14) . .
C25 Sm1 C19 99.43(14) . .
C13 Sm1 C19 101.86(15) . .
N1 C1 C2 123.7(6) . .
N1 C1 H1 118.1 . .
C2 C1 H1 118.1 . .
C3 C2 C1 119.1(6) . .
C3 C2 H2 120.5 . .
C1 C2 H2 120.5 . .
C2 C3 C4 119.5(6) . .
C2 C3 H3 120.2 . .
C4 C3 H3 120.2 . .
C5 C4 C3 118.3(5) . .
C5 C4 C6 119.2(6) . .
C3 C4 C6 122.4(6) . .
N1 C5 C4 121.8(5) . .
N1 C5 C9 118.1(5) . .
C4 C5 C9 120.1(5) . .
C7 C6 C4 121.1(6) . .
C7 C6 H6 119.5 . .
C4 C6 H6 119.5 . .
C6 C7 C8 121.4(6) . .
C6 C7 H7 119.3 . .
C8 C7 H7 119.3 . .
C10 C8 C9 117.5(6) . .
C10 C8 C7 123.6(6) . .
C9 C8 C7 119.0(6) . .
N2 C9 C8 122.2(5) . .
N2 C9 C5 118.6(4) . .
C8 C9 C5 119.2(5) . .
C11 C10 C8 120.3(5) . .
C11 C10 H10 119.8 . .
C8 C10 H10 119.8 . .
C10 C11 C12 119.0(6) . .
C10 C11 H11 120.5 . .
C12 C11 H11 120.5 . .
N2 C12 C11 123.4(6) . .
N2 C12 H12 118.3 . .
C11 C12 H12 118.3 . .
O2 C13 O1 121.2(5) . .
O2 C13 C14 120.4(5) . .
O1 C13 C14 118.5(4) . .
O2 C13 Sm1 62.6(3) . .
O1 C13 Sm1 58.7(3) . .
C14 C13 Sm1 175.8(3) . .
C16 C14 C15 121.4(5) . .
C16 C14 C13 119.6(5) . .
C15 C14 C13 119.0(5) . .
C16 C15 C14 119.6(5) 2_666 .
C16 C15 C18 120.3(5) 2_666 .
C14 C15 C18 120.1(5) . .
C14 C16 C15 119.0(5) . 2_666
C14 C16 C17 119.8(5) . .
C15 C16 C17 121.2(5) 2_666 .
C16 C17 H17A 109.5 . .
C16 C17 H17B 109.5 . .
H17A C17 H17B 109.5 . .
C16 C17 H17C 109.5 . .
H17A C17 H17C 109.5 . .
H17B C17 H17C 109.5 . .
C15 C18 H18A 109.5 . .
C15 C18 H18B 109.5 . .
H18A C18 H18B 109.5 . .
C15 C18 H18C 109.5 . .
H18A C18 H18C 109.5 . .
H18B C18 H18C 109.5 . .
O4 C19 O3 120.3(5) . .
O4 C19 C20 118.8(4) . .
O3 C19 C20 120.9(4) . .
O4 C19 Sm1 58.9(3) . .
O3 C19 Sm1 62.1(3) . .
C20 C19 Sm1 170.6(4) . .
C21 C20 C23 122.4(5) . .
C21 C20 C19 119.8(5) . .
C23 C20 C19 117.7(5) . .
C20 C21 C23 119.1(5) . 2_556
C20 C21 C22 120.8(5) . .
C23 C21 C22 120.1(5) 2_556 .
C21 C22 H22A 109.5 . .
C21 C22 H22B 109.5 . .
H22A C22 H22B 109.5 . .
C21 C22 H22C 109.5 . .
H22A C22 H22C 109.5 . .
H22B C22 H22C 109.5 . .
C20 C23 C21 118.5(5) . 2_556
C20 C23 C24 121.9(5) . .
C21 C23 C24 119.6(5) 2_556 .
C23 C24 H24A 109.5 . .
C23 C24 H24B 109.5 . .
H24A C24 H24B 109.5 . .
C23 C24 H24C 109.5 . .
H24A C24 H24C 109.5 . .
H24B C24 H24C 109.5 . .
O6 C25 O5 120.5(5) . .
O6 C25 C26 121.0(5) . .
O5 C25 C26 118.6(5) . .
O6 C25 Sm1 62.1(3) . .
O5 C25 Sm1 59.4(3) . .
C26 C25 Sm1 168.8(4) . .
C27 C26 C28 121.7(5) . .
C27 C26 C25 119.8(5) . .
C28 C26 C25 118.4(5) . .
C26 C27 C28 119.9(5) . 2_565
C26 C27 C29 120.9(5) . .
C28 C27 C29 119.1(5) 2_565 .
C26 C28 C27 118.3(5) . 2_565
C26 C28 C30 121.7(5) . .
C27 C28 C30 120.0(5) 2_565 .
C27 C29 H29A 109.5 . .
C27 C29 H29B 109.5 . .
H29A C29 H29B 109.5 . .
C27 C29 H29C 109.5 . .
H29A C29 H29C 109.5 . .
H29B C29 H29C 109.5 . .
C28 C30 H30A 109.5 . .
C28 C30 H30B 109.5 . .
H30A C30 H30B 109.5 . .
C28 C30 H30C 109.5 . .
H30A C30 H30C 109.5 . .
H30B C30 H30C 109.5 . .
N3 C31 H31A 109.5 . .
N3 C31 H31B 109.5 . .
H31A C31 H31B 109.5 . .
N3 C31 H31C 109.5 . .
H31A C31 H31C 109.5 . .
H31B C31 H31C 109.5 . .
N3 C32 H32A 109.5 . .
N3 C32 H32B 109.5 . .
H32A C32 H32B 109.5 . .
N3 C32 H32C 109.5 . .
H32A C32 H32C 109.5 . .
H32B C32 H32C 109.5 . .
O7 C33 N3 125.4(7) . .
O7 C33 H33 117.3 . .
N3 C33 H33 117.3 . .
C36 C34 O8 166(2) . 2_755
C36 C34 N4 60.8(12) . .
O8 C34 N4 111(2) 2_755 .
C36 C34 C35 111.4(19) . 2_755
O8 C34 C35 59.4(19) 2_755 2_755
N4 C34 C35 51.5(14) . 2_755
C36 C34 H34A 63.2 . .
O8 C34 H34A 125.6 2_755 .
N4 C34 H34A 123.4 . .
C35 C34 H34A 174.4 2_755 .
C36 C34 H34B 37.9 . .
O8 C34 H34B 155.9 2_755 .
N4 C34 H34B 84.7 . .
C35 C34 H34B 132.8 2_755 .
H34A C34 H34B 44.0 . .
C36 C34 H34C 37.9 . .
O8 C34 H34C 135.2 2_755 .
N4 C34 H34C 84.5 . .
C35 C34 H34C 120.5 2_755 .
H34A C34 H34C 54.4 . .
H34B C34 H34C 62.0 . .
C36 C35 N4 67.8(19) . .
C36 C35 O8 168(2) . .
N4 C35 O8 115.9(18) . .
C36 C35 C34 126(2) . 2_755
N4 C35 C34 60.1(12) . 2_755
O8 C35 C34 55.8(17) . 2_755
C36 C35 H35A 169.5 . .
N4 C35 H35A 109.6 . .
O8 C35 H35A 6.4 . .
C34 C35 H35A 49.6 2_755 .
C36 C35 H35B 80.7 . .
N4 C35 H35B 109.9 . .
O8 C35 H35B 107.3 . .
C34 C35 H35B 126.9 2_755 .
H35A C35 H35B 109.5 . .
C36 C35 H35C 63.4 . .
N4 C35 H35C 108.9 . .
O8 C35 H35C 105.2 . .
C34 C35 H35C 123.3 2_755 .
H35A C35 H35C 109.5 . .
H35B C35 H35C 109.5 . .
C36 C35 H35D 47.0 . .
N4 C35 H35D 112.9 . .
O8 C35 H35D 125.3 . .
C34 C35 H35D 156.1 2_755 .
H35A C35 H35D 131.4 . .
H35B C35 H35D 76.9 . .
H35C C35 H35D 33.9 . .
C35 C36 C34 117(2) . .
C35 C36 N4 57.3(12) . .
C34 C36 N4 61.4(13) . .
C35 C36 H34A 152.7 . .
C34 C36 H34A 40.9 . .
N4 C36 H34A 101.9 . .
C35 C36 H35B 39.6 . .
C34 C36 H35B 118.5 . .
N4 C36 H35B 79.6 . .
H34A C36 H35B 126.2 . .
C35 C36 H35C 44.6 . .
C34 C36 H35C 143.7 . .
N4 C36 H35C 88.1 . .
H34A C36 H35C 162.0 . .
H35B C36 H35C 70.0 . .
C35 C36 H35D 51.4 . .
C34 C36 H35D 168.4 . .
N4 C36 H35D 107.0 . .
H34A C36 H35D 150.6 . .
H35B C36 H35D 55.8 . .
H35C C36 H35D 27.8 . .
C35 C36 H34B 113.9 . .
C34 C36 H34B 76.6 . .
N4 C36 H34B 110.9 . .
H34A C36 H34B 53.3 . .
H35B C36 H34B 75.6 . .
H35C C36 H34B 136.7 . .
H35D C36 H34B 109.5 . .
C35 C36 H34C 136.4 . .
C34 C36 H34C 76.6 . .
N4 C36 H34C 110.6 . .
H34A C36 H34C 64.1 . .
H35B C36 H34C 164.9 . .
H35C C36 H34C 98.5 . .
H35D C36 H34C 109.5 . .
H34B C36 H34C 109.5 . .
C1 N1 C5 117.6(5) . .
C1 N1 Sm1 122.8(4) . .
C5 N1 Sm1 118.4(3) . .
C12 N2 C9 117.7(4) . .
C12 N2 Sm1 122.5(3) . .
C9 N2 Sm1 118.7(3) . .
C33 N3 C31 121.5(7) . .
C33 N3 C32 120.8(7) . .
C31 N3 C32 117.6(7) . .
C35 N4 C35 180(4) 2_755 .
C35 N4 C36 55.0(13) 2_755 2_755
C35 N4 C36 125.0(13) . 2_755
C35 N4 C36 125.0(13) 2_755 .
C35 N4 C36 55.0(13) . .
C36 N4 C36 180.0(17) 2_755 .
C35 N4 C34 111.6(15) 2_755 2_755
C35 N4 C34 68.4(15) . 2_755
C36 N4 C34 57.8(12) 2_755 2_755
C36 N4 C34 122.2(12) . 2_755
C35 N4 C34 68.4(15) 2_755 .
C35 N4 C34 111.6(15) . .
C36 N4 C34 122.2(12) 2_755 .
C36 N4 C34 57.8(12) . .
C34 N4 C34 180(3) 2_755 .
C13 O1 Sm1 95.1(3) . .
Sm1 O1W H1WB 108.9 . .
Sm1 O1W H1WA 109.4 . .
H1WB O1W H1WA 109.5 . .
C13 O2 Sm1 91.4(3) . .
C19 O3 Sm1 91.4(3) . .
C19 O4 Sm1 94.7(3) . .
C25 O5 Sm1 94.1(3) . .
C25 O6 Sm1 91.4(3) . .
C34 O8 C35 64.8(13) 2_755 .
C34 O8 H35A 54.2 2_755 .
C35 O8 H35A 10.9 . .

loop_
_geom_bond_atom_site_label_1
_geom_bond_atom_site_label_2
_geom_bond_distance
_geom_bond_site_symmetry_2
Sm1 O5 2.434(4) .
Sm1 O1 2.442(4) .
Sm1 O4 2.451(3) .
Sm1 O1W 2.472(4) .
Sm1 O6 2.493(4) .
Sm1 O3 2.521(3) .
Sm1 O2 2.528(4) .
Sm1 N1 2.573(4) .
Sm1 N2 2.576(4) .
Sm1 C25 2.822(5) .
Sm1 C13 2.847(5) .
Sm1 C19 2.851(5) .
C1 N1 1.325(7) .
C1 C2 1.393(8) .
C1 H1 0.9300 .
C2 C3 1.361(9) .
C2 H2 0.9300 .
C3 C4 1.405(9) .
C3 H3 0.9300 .
C4 C5 1.397(7) .
C4 C6 1.437(8) .
C5 N1 1.381(6) .
C5 C9 1.446(7) .
C6 C7 1.344(9) .
C6 H6 0.9300 .
C7 C8 1.438(9) .
C7 H7 0.9300 .
C8 C10 1.391(9) .
C8 C9 1.412(7) .
C9 N2 1.362(7) .
C10 C11 1.356(9) .
C10 H10 0.9300 .
C11 C12 1.389(8) .
C11 H11 0.9300 .
C12 N2 1.331(7) .
C12 H12 0.9300 .
C13 O2 1.250(6) .
C13 O1 1.263(6) .
C13 C14 1.501(7) .
C14 C16 1.392(7) .
C14 C15 1.407(7) .
C15 C16 1.395(7) 2_666
C15 C18 1.508(7) .
C16 C15 1.395(7) 2_666
C16 C17 1.510(7) .
C17 H17A 0.9600 .
C17 H17B 0.9600 .
C17 H17C 0.9600 .
C18 H18A 0.9600 .
C18 H18B 0.9600 .
C18 H18C 0.9600 .
C19 O4 1.270(6) .
C19 O3 1.271(6) .
C19 C20 1.510(7) .
C20 C21 1.382(7) .
C20 C23 1.392(7) .
C21 C23 1.406(7) 2_556
C21 C22 1.525(8) .
C22 H22A 0.9600 .
C22 H22B 0.9600 .
C22 H22C 0.9600 .
C23 C21 1.406(7) 2_556
C23 C24 1.511(8) .
C24 H24A 0.9600 .
C24 H24B 0.9600 .
C24 H24C 0.9600 .
C25 O6 1.262(6) .
C25 O5 1.263(6) .
C25 C26 1.517(7) .
C26 C27 1.393(7) .
C26 C28 1.394(7) .
C27 C28 1.415(7) 2_565
C27 C29 1.523(8) .
C28 C27 1.415(7) 2_565
C28 C30 1.505(7) .
C29 H29A 0.9600 .
C29 H29B 0.9600 .
C29 H29C 0.9600 .
C30 H30A 0.9600 .
C30 H30B 0.9600 .
C30 H30C 0.9600 .
C31 N3 1.443(10) .
C31 H31A 0.9600 .
C31 H31B 0.9600 .
C31 H31C 0.9600 .
C32 N3 1.457(10) .
C32 H32A 0.9600 .
C32 H32B 0.9600 .
C32 H32C 0.9600 .
C33 O7 1.220(8) .
C33 N3 1.305(8) .
C33 H33 0.9300 .
C34 C36 1.42(3) .
C34 O8 1.45(3) 2_755
C34 N4 1.48(2) .
C34 C35 1.59(3) 2_755
C34 H34A 0.9599 .
C34 H34B 1.5216 .
C34 H34C 1.5216 .
C35 C36 1.30(3) .
C35 N4 1.33(2) .
C35 O8 1.51(4) .
C35 C34 1.59(3) 2_755
C35 H35A 0.9600 .
C35 H35B 0.9600 .
C35 H35C 0.9601 .
C35 H35D 1.0257 .
C36 N4 1.47(2) .
C36 H34A 1.3100 .
C36 H35B 1.4854 .
C36 H35C 1.2222 .
C36 H35D 0.9600 .
C36 H34B 0.9600 .
C36 H34C 0.9600 .
N4 C35 1.33(2) 2_755
N4 C36 1.47(2) 2_755
N4 C34 1.48(2) 2_755
O1W H1WB 0.8500 .
O1W H1WA 0.8649 .
O8 C34 1.45(3) 2_755
O8 H35A 0.5636 .
